data_2214848
loop_
_publ_author_name
'McCutcheon, David C.'
'Norris, Peter'
'Zeller, Matthias'

_publ_section_title 3,4-Di-<i>O</i>-acetyl-2-azidodeoxy-1-<i>O</i>-nitro-\a-<small>L</small>-fucose
_journal_coeditor_code RZ2154
_journal_issue 8
_journal_name_full 'Acta Crystallographica Section E'
_journal_page_first o3484
_journal_page_last o3484
_journal_paper_doi 10.1107/S160053680703303X
_journal_volume 63
_journal_year 2007
_chemical_formula_iupac 'C10 H14 N4 O8'
_chemical_formula_moiety 'C10 H14 N4 O8'
_chemical_formula_sum 'C10 H14 N4 O8'
_chemical_formula_weight 318.25
_chemical_name_systematic
;
3,4-Di-O-acetyl-2-azidodeoxy-1-O-nitro-\a-L-fucose
;
_space_group_IT_number 19
_symmetry_cell_setting orthorhombic
_symmetry_space_group_name_Hall 'P 2ac 2ab'
_symmetry_space_group_name_H-M 'P 21 21 21'
_atom_sites_solution_hydrogens geom
_atom_sites_solution_primary direct
_atom_sites_solution_secondary difmap
_audit_creation_method SHELXL-97
_cell_angle_alpha 90.00
_cell_angle_beta 90.00
_cell_angle_gamma 90.00
_cell_formula_units_Z 8
_cell_length_a 8.2169(6)
_cell_length_b 15.8825(12)
_cell_length_c 21.7738(16)
_cell_measurement_reflns_used 8591
_cell_measurement_temperature 100(2)
_cell_measurement_theta_max 30.54
_cell_measurement_theta_min 2.27
_cell_volume 2841.6(4)
_computing_cell_refinement 'SAINT-Plus (Bruker, 2003)'
_computing_data_collection 'SMART (Bruker, 2002)'
_computing_data_reduction SAINT-Plus
_computing_molecular_graphics SHELXTL
_computing_publication_material SHELXTL
_computing_structure_refinement SHELXTL
_computing_structure_solution 'SHELXTL (Bruker, 2003)'
_diffrn_ambient_temperature 100(2)
_diffrn_measured_fraction_theta_full 1.000
_diffrn_measured_fraction_theta_max 1.000
_diffrn_measurement_device_type 'Bruker SMART APEX CCD diffractometer'
_diffrn_measurement_method '\w scans'
_diffrn_radiation_monochromator graphite
_diffrn_radiation_source 'fine-focus sealed tube'
_diffrn_radiation_type MoK\a
_diffrn_radiation_wavelength 0.71073
_diffrn_reflns_av_R_equivalents 0.0568
_diffrn_reflns_av_sigmaI/netI 0.0341
_diffrn_reflns_limit_h_max 10
_diffrn_reflns_limit_h_min -10
_diffrn_reflns_limit_k_max 21
_diffrn_reflns_limit_k_min -21
_diffrn_reflns_limit_l_max 28
_diffrn_reflns_limit_l_min -28
_diffrn_reflns_number 25826
_diffrn_reflns_theta_full 28.28
_diffrn_reflns_theta_max 28.28
_diffrn_reflns_theta_min 1.59
_diffrn_standards_number 0
_exptl_absorpt_coefficient_mu 0.130
_exptl_absorpt_correction_T_max 0.954
_exptl_absorpt_correction_T_min 0.783
_exptl_absorpt_correction_type multi-scan
_exptl_absorpt_process_details '(SADABS in SAINT-Plus; Bruker, 2003)'
_exptl_crystal_colour colorless
_exptl_crystal_density_diffrn 1.488
_exptl_crystal_density_method 'not measured'
_exptl_crystal_description block
_exptl_crystal_F_000 1328
_exptl_crystal_size_max 0.52
_exptl_crystal_size_mid 0.50
_exptl_crystal_size_min 0.36
_refine_diff_density_max 0.273
_refine_diff_density_min -0.183
_refine_ls_extinction_method none
_refine_ls_goodness_of_fit_ref 1.047
_refine_ls_hydrogen_treatment constr
_refine_ls_matrix_type full
_refine_ls_number_parameters 403
_refine_ls_number_reflns 3960
_refine_ls_number_restraints 0
_refine_ls_restrained_S_all 1.047
_refine_ls_R_factor_all 0.0348
_refine_ls_R_factor_gt 0.0330
_refine_ls_shift/su_max 0.001
_refine_ls_shift/su_mean 0.000
_refine_ls_structure_factor_coef Fsqd
_refine_ls_weighting_details 'calc w=1/[\s^2^(Fo^2^)+(0.0432P)^2^+0.6271P] where P=(Fo^2^+2Fc^2^)/3'
_refine_ls_weighting_scheme calc
_refine_ls_wR_factor_gt 0.0825
_refine_ls_wR_factor_ref 0.0840
_reflns_number_gt 3777
_reflns_number_total 3960
_reflns_threshold_expression I>2\s(I)
_cod_data_source_file rz2154.cif
_cod_data_source_block I
_cod_database_code 2214848
_cod_database_fobs_code 2214848

loop_
_symmetry_equiv_pos_as_xyz
'x, y, z'
'-x+1/2, -y, z+1/2'
'-x, y+1/2, -z+1/2'
'x+1/2, -y+1/2, -z'

loop_
_atom_site_type_symbol
_atom_site_label
_atom_site_fract_x
_atom_site_fract_y
_atom_site_fract_z
_atom_site_U_iso_or_equiv
_atom_site_adp_type
_atom_site_calc_flag
_atom_site_refinement_flags
_atom_site_occupancy
C C1A 0.1519(2) 0.68931(11) 0.96074(8) 0.0173(3) Uani d . 1
H H1A 0.1697 0.6907 1.0062 0.021 Uiso calc R 1
C C2A 0.3138(2) 0.70045(11) 0.92821(8) 0.0165(3) Uani d . 1
H H2A 0.3653 0.7545 0.9416 0.020 Uiso calc R 1
C C3A 0.2871(2) 0.70192(11) 0.85901(8) 0.0160(3) Uani d . 1
H H3A 0.2445 0.6460 0.8452 0.019 Uiso calc R 1
C C4A 0.1645(2) 0.77066(11) 0.84250(8) 0.0171(3) Uani d . 1
H H4A 0.1394 0.7679 0.7976 0.021 Uiso calc R 1
C C5A 0.0083(2) 0.75793(11) 0.87924(8) 0.0178(3) Uani d . 1
H H5A -0.0439 0.7043 0.8654 0.021 Uiso calc R 1
C C6A -0.1136(2) 0.82860(12) 0.87166(9) 0.0234(4) Uani d . 1
H H6A1 -0.0730 0.8792 0.8924 0.035 Uiso calc R 1
H H6A2 -0.2178 0.8119 0.8898 0.035 Uiso calc R 1
H H6A3 -0.1288 0.8405 0.8279 0.035 Uiso calc R 1
C C7A 0.4653(2) 0.68822(11) 0.77365(8) 0.0180(3) Uani d . 1
C C8A 0.6392(2) 0.69823(12) 0.75485(9) 0.0233(4) Uani d . 1
H H8A1 0.6533 0.6775 0.7128 0.035 Uiso calc R 1
H H8A2 0.7089 0.6659 0.7827 0.035 Uiso calc R 1
H H8A3 0.6694 0.7579 0.7567 0.035 Uiso calc R 1
C C9A 0.3093(3) 0.89460(12) 0.81195(9) 0.0230(4) Uani d . 1
C C10A 0.3549(3) 0.98127(13) 0.83182(10) 0.0301(5) Uani d . 1
H H10A 0.2568 1.0161 0.8347 0.045 Uiso calc R 1
H H10B 0.4297 1.0060 0.8018 0.045 Uiso calc R 1
H H10C 0.4082 0.9787 0.8720 0.045 Uiso calc R 1
C C1B 0.2547(2) 0.43484(11) 0.79007(8) 0.0180(3) Uani d . 1
H H1B 0.3018 0.4367 0.7477 0.022 Uiso calc R 1
C C2B 0.3935(2) 0.43329(11) 0.83734(8) 0.0178(3) Uani d . 1
H H2B 0.4627 0.3826 0.8297 0.021 Uiso calc R 1
C C3B 0.3204(2) 0.42703(11) 0.90164(8) 0.0163(3) Uani d . 1
H H3B 0.2521 0.4777 0.9105 0.020 Uiso calc R 1
C C4B 0.2164(2) 0.34711(11) 0.90480(8) 0.0175(3) Uani d . 1
H H4B 0.1664 0.3415 0.9465 0.021 Uiso calc R 1
C C5B 0.0837(2) 0.35172(11) 0.85600(8) 0.0178(3) Uani d . 1
H H5B 0.0102 0.4000 0.8660 0.021 Uiso calc R 1
C C6B -0.0187(3) 0.27262(13) 0.85109(9) 0.0251(4) Uani d . 1
H H6B1 0.0490 0.2262 0.8361 0.038 Uiso calc R 1
H H6B2 -0.1086 0.2823 0.8224 0.038 Uiso calc R 1
H H6B3 -0.0624 0.2582 0.8916 0.038 Uiso calc R 1
C C7B 0.4189(2) 0.44343(11) 1.00306(8) 0.0198(4) Uani d . 1
C C8B 0.5676(3) 0.43756(15) 1.04241(10) 0.0304(4) Uani d . 1
H H8B1 0.5360 0.4401 1.0858 0.046 Uiso calc R 1
H H8B2 0.6407 0.4845 1.0329 0.046 Uiso calc R 1
H H8B3 0.6234 0.3842 1.0343 0.046 Uiso calc R 1
C C9B 0.3866(2) 0.23554(11) 0.94182(9) 0.0204(4) Uani d . 1
C C10B 0.5124(3) 0.17257(13) 0.92196(10) 0.0274(4) Uani d . 1
H H10D 0.4929 0.1189 0.9428 0.041 Uiso calc R 1
H H10E 0.6210 0.1934 0.9326 0.041 Uiso calc R 1
H H10F 0.5054 0.1644 0.8774 0.041 Uiso calc R 1
N N1A -0.0035(2) 0.56522(10) 0.98752(7) 0.0216(3) Uani d . 1
N N2A 0.41780(19) 0.62882(10) 0.94692(7) 0.0184(3) Uani d . 1
N N3A 0.5655(2) 0.64117(10) 0.94132(7) 0.0206(3) Uani d . 1
N N4A 0.7021(2) 0.64433(12) 0.93857(10) 0.0313(4) Uani d . 1
N N1B 0.0763(2) 0.54341(10) 0.75172(7) 0.0226(3) Uani d . 1
N N2B 0.4937(2) 0.50950(10) 0.82922(8) 0.0209(3) Uani d . 1
N N3B 0.6420(2) 0.49697(10) 0.83443(8) 0.0230(3) Uani d . 1
N N4B 0.7785(2) 0.49429(13) 0.83732(11) 0.0374(5) Uani d . 1
O O1A 0.04098(16) 0.75143(8) 0.94464(6) 0.0181(3) Uani d . 1
O O2A 0.09418(16) 0.60611(8) 0.94303(6) 0.0188(3) Uani d . 1
O O3A 0.44471(16) 0.71616(8) 0.83227(6) 0.0181(3) Uani d . 1
O O4A 0.22958(17) 0.85305(8) 0.85736(6) 0.0191(3) Uani d . 1
O O5A -0.0240(2) 0.59973(10) 1.03602(7) 0.0311(3) Uani d . 1
O O6A -0.05346(18) 0.49872(9) 0.96954(7) 0.0280(3) Uani d . 1
O O7A 0.35749(18) 0.65942(9) 0.74306(6) 0.0237(3) Uani d . 1
O O8A 0.3355(2) 0.86470(9) 0.76178(7) 0.0311(3) Uani d . 1
O O1B 0.15313(16) 0.36579(8) 0.79517(6) 0.0189(3) Uani d . 1
O O2B 0.16796(16) 0.51307(8) 0.80211(6) 0.0194(3) Uani d . 1
O O3B 0.45529(16) 0.42301(8) 0.94370(6) 0.0191(3) Uani d . 1
O O4B 0.32046(16) 0.27581(8) 0.89237(6) 0.0180(3) Uani d . 1
O O5B 0.0821(2) 0.50576(10) 0.70412(7) 0.0371(4) Uani d . 1
O O6B 0.00131(18) 0.60629(9) 0.76422(7) 0.0265(3) Uani d . 1
O O7B 0.28545(17) 0.46294(9) 1.01992(6) 0.0228(3) Uani d . 1
O O8B 0.3492(2) 0.25016(10) 0.99387(7) 0.0291(3) Uani d . 1

loop_
_atom_site_aniso_label
_atom_site_aniso_U_11
_atom_site_aniso_U_22
_atom_site_aniso_U_33
_atom_site_aniso_U_12
_atom_site_aniso_U_13
_atom_site_aniso_U_23
C1A 0.0205(8) 0.0149(7) 0.0164(7) 0.0001(7) 0.0012(7) 0.0008(6)
C2A 0.0171(8) 0.0150(7) 0.0172(8) -0.0007(6) 0.0006(6) 0.0001(6)
C3A 0.0177(8) 0.0159(7) 0.0144(7) -0.0017(7) 0.0033(6) -0.0001(6)
C4A 0.0194(8) 0.0172(8) 0.0148(8) -0.0010(7) 0.0007(6) 0.0003(6)
C5A 0.0184(8) 0.0185(8) 0.0164(8) 0.0013(7) 0.0003(6) 0.0011(7)
C6A 0.0231(9) 0.0234(9) 0.0237(9) 0.0048(8) 0.0011(7) 0.0028(7)
C7A 0.0216(9) 0.0152(7) 0.0172(8) -0.0002(7) 0.0021(6) 0.0022(6)
C8A 0.0211(9) 0.0256(9) 0.0231(9) -0.0024(8) 0.0039(7) 0.0001(7)
C9A 0.0281(9) 0.0195(8) 0.0215(9) -0.0014(8) 0.0020(7) 0.0043(7)
C10A 0.0432(12) 0.0219(9) 0.0252(10) -0.0069(9) 0.0032(9) 0.0023(8)
C1B 0.0206(8) 0.0161(8) 0.0175(8) 0.0020(7) -0.0007(7) 0.0003(6)
C2B 0.0189(8) 0.0148(7) 0.0198(8) 0.0001(7) -0.0006(7) 0.0010(7)
C3B 0.0158(8) 0.0161(7) 0.0169(8) 0.0012(7) -0.0018(6) 0.0003(6)
C4B 0.0182(8) 0.0178(8) 0.0164(8) 0.0011(7) -0.0005(6) -0.0015(6)
C5B 0.0176(8) 0.0202(8) 0.0156(8) -0.0003(7) 0.0000(6) -0.0003(7)
C6B 0.0257(10) 0.0261(9) 0.0235(9) -0.0068(8) -0.0011(8) 0.0011(8)
C7B 0.0236(9) 0.0171(8) 0.0187(8) -0.0035(7) -0.0029(7) 0.0013(7)
C8B 0.0263(10) 0.0427(12) 0.0221(9) -0.0012(9) -0.0072(8) -0.0013(9)
C9B 0.0224(8) 0.0167(8) 0.0220(9) -0.0022(7) -0.0041(7) 0.0030(7)
C10B 0.0314(10) 0.0229(9) 0.0278(10) 0.0079(8) -0.0064(8) 0.0008(8)
N1A 0.0185(7) 0.0208(7) 0.0256(8) 0.0022(6) 0.0053(6) 0.0076(7)
N2A 0.0169(7) 0.0165(7) 0.0218(7) -0.0007(6) -0.0002(6) 0.0025(6)
N3A 0.0225(8) 0.0175(7) 0.0218(7) 0.0019(6) 0.0006(6) 0.0008(6)
N4A 0.0206(8) 0.0277(9) 0.0457(11) 0.0021(7) 0.0019(8) 0.0040(8)
N1B 0.0247(8) 0.0206(7) 0.0225(8) 0.0005(7) -0.0058(6) 0.0022(6)
N2B 0.0186(7) 0.0180(7) 0.0262(8) 0.0002(6) 0.0008(6) 0.0016(6)
N3B 0.0228(8) 0.0204(7) 0.0257(8) -0.0015(7) -0.0011(6) 0.0011(6)
N4B 0.0219(9) 0.0304(9) 0.0600(14) -0.0021(8) -0.0063(9) 0.0018(9)
O1A 0.0210(6) 0.0177(6) 0.0157(6) 0.0033(5) 0.0010(5) -0.0003(5)
O2A 0.0203(6) 0.0165(6) 0.0196(6) -0.0020(5) 0.0047(5) 0.0015(5)
O3A 0.0174(6) 0.0191(6) 0.0178(6) -0.0034(5) 0.0028(5) 0.0000(5)
O4A 0.0242(6) 0.0158(6) 0.0173(6) -0.0021(5) 0.0019(5) 0.0013(5)
O5A 0.0384(9) 0.0290(7) 0.0259(7) 0.0035(7) 0.0150(6) 0.0057(6)
O6A 0.0230(7) 0.0210(7) 0.0400(8) -0.0047(6) 0.0017(6) 0.0063(6)
O7A 0.0246(7) 0.0259(7) 0.0205(6) -0.0027(6) 0.0020(5) -0.0024(5)
O8A 0.0464(9) 0.0244(7) 0.0225(7) -0.0026(7) 0.0091(7) 0.0026(6)
O1B 0.0229(6) 0.0174(6) 0.0162(6) -0.0012(5) 0.0006(5) -0.0002(5)
O2B 0.0234(6) 0.0170(6) 0.0179(6) 0.0033(5) -0.0033(5) 0.0010(5)
O3B 0.0183(6) 0.0208(6) 0.0181(6) 0.0008(5) -0.0033(5) -0.0006(5)
O4B 0.0208(6) 0.0152(5) 0.0179(6) 0.0020(5) -0.0022(5) 0.0003(5)
O5B 0.0551(10) 0.0321(8) 0.0242(7) 0.0103(8) -0.0154(7) -0.0057(6)
O6B 0.0235(6) 0.0224(6) 0.0337(8) 0.0047(6) -0.0022(6) 0.0023(6)
O7B 0.0240(7) 0.0242(7) 0.0201(6) -0.0010(6) 0.0010(5) -0.0004(5)
O8B 0.0382(8) 0.0292(7) 0.0198(7) 0.0051(7) -0.0022(6) 0.0040(5)

loop_
_atom_type_symbol
_atom_type_description
_atom_type_scat_dispersion_real
_atom_type_scat_dispersion_imag
_atom_type_scat_source
C C 0.0033 0.0016 'International Tables Vol C Tables 4.2.6.8 and 6.1.1.4'
H H 0.0000 0.0000 'International Tables Vol C Tables 4.2.6.8 and 6.1.1.4'
N N 0.0061 0.0033 'International Tables Vol C Tables 4.2.6.8 and 6.1.1.4'
O O 0.0106 0.0060 'International Tables Vol C Tables 4.2.6.8 and 6.1.1.4'

loop_
_geom_angle_atom_site_label_1
_geom_angle_atom_site_label_2
_geom_angle_atom_site_label_3
_geom_angle
O1A C1A O2A 111.38(14)
O1A C1A C2A 112.01(14)
O2A C1A C2A 105.52(14)
O1A C1A H1A 109.3
O2A C1A H1A 109.3
C2A C1A H1A 109.3
N2A C2A C1A 106.74(14)
N2A C2A C3A 111.55(14)
C1A C2A C3A 109.69(15)
N2A C2A H2A 109.6
C1A C2A H2A 109.6
C3A C2A H2A 109.6
O3A C3A C2A 105.84(14)
O3A C3A C4A 112.72(13)
C2A C3A C4A 109.80(14)
O3A C3A H3A 109.5
C2A C3A H3A 109.5
C4A C3A H3A 109.5
O4A C4A C5A 108.24(14)
O4A C4A C3A 110.41(14)
C5A C4A C3A 109.66(14)
O4A C4A H4A 109.5
C5A C4A H4A 109.5
C3A C4A H4A 109.5
O1A C5A C6A 106.39(14)
O1A C5A C4A 111.57(14)
C6A C5A C4A 113.64(15)
O1A C5A H5A 108.4
C6A C5A H5A 108.4
C4A C5A H5A 108.4
C5A C6A H6A1 109.5
C5A C6A H6A2 109.5
H6A1 C6A H6A2 109.5
C5A C6A H6A3 109.5
H6A1 C6A H6A3 109.5
H6A2 C6A H6A3 109.5
O7A C7A O3A 123.58(17)
O7A C7A C8A 126.49(17)
O3A C7A C8A 109.92(16)
C7A C8A H8A1 109.5
C7A C8A H8A2 109.5
H8A1 C8A H8A2 109.5
C7A C8A H8A3 109.5
H8A1 C8A H8A3 109.5
H8A2 C8A H8A3 109.5
O8A C9A O4A 123.53(18)
O8A C9A C10A 125.42(18)
O4A C9A C10A 111.03(16)
C9A C10A H10A 109.5
C9A C10A H10B 109.5
H10A C10A H10B 109.5
C9A C10A H10C 109.5
H10A C10A H10C 109.5
H10B C10A H10C 109.5
O1B C1B O2B 111.51(14)
O1B C1B C2B 112.43(14)
O2B C1B C2B 104.85(14)
O1B C1B H1B 109.3
O2B C1B H1B 109.3
C2B C1B H1B 109.3
N2B C2B C3B 112.53(15)
N2B C2B C1B 108.72(14)
C3B C2B C1B 108.86(15)
N2B C2B H2B 108.9
C3B C2B H2B 108.9
C1B C2B H2B 108.9
O3B C3B C2B 106.45(14)
O3B C3B C4B 111.37(14)
C2B C3B C4B 108.34(14)
O3B C3B H3B 110.2
C2B C3B H3B 110.2
C4B C3B H3B 110.2
O4B C4B C5B 109.31(14)
O4B C4B C3B 108.11(14)
C5B C4B C3B 109.14(14)
O4B C4B H4B 110.1
C5B C4B H4B 110.1
C3B C4B H4B 110.1
O1B C5B C6B 106.25(14)
O1B C5B C4B 111.12(14)
C6B C5B C4B 113.97(15)
O1B C5B H5B 108.5
C6B C5B H5B 108.5
C4B C5B H5B 108.5
C5B C6B H6B1 109.5
C5B C6B H6B2 109.5
H6B1 C6B H6B2 109.5
C5B C6B H6B3 109.5
H6B1 C6B H6B3 109.5
H6B2 C6B H6B3 109.5
O7B C7B O3B 123.52(17)
O7B C7B C8B 126.08(18)
O3B C7B C8B 110.40(16)
C7B C8B H8B1 109.5
C7B C8B H8B2 109.5
H8B1 C8B H8B2 109.5
C7B C8B H8B3 109.5
H8B1 C8B H8B3 109.5
H8B2 C8B H8B3 109.5
O8B C9B O4B 123.61(18)
O8B C9B C10B 125.35(18)
O4B C9B C10B 111.03(16)
C9B C10B H10D 109.5
C9B C10B H10E 109.5
H10D C10B H10E 109.5
C9B C10B H10F 109.5
H10D C10B H10F 109.5
H10E C10B H10F 109.5
O6A N1A O5A 129.84(17)
O6A N1A O2A 112.01(15)
O5A N1A O2A 118.14(16)
N3A N2A C2A 114.70(15)
N4A N3A N2A 172.9(2)
O5B N1B O6B 129.07(17)
O5B N1B O2B 118.64(15)
O6B N1B O2B 112.29(15)
N3B N2B C2B 113.95(16)
N4B N3B N2B 172.6(2)
C1A O1A C5A 114.81(13)
N1A O2A C1A 114.81(13)
C7A O3A C3A 116.11(14)
C9A O4A C4A 117.02(14)
C1B O1B C5B 115.50(13)
N1B O2B C1B 114.29(13)
C7B O3B C3B 115.02(14)
C9B O4B C4B 117.08(14)

loop_
_geom_bond_atom_site_label_1
_geom_bond_atom_site_label_2
_geom_bond_distance
C1A O1A 1.388(2)
C1A O2A 1.456(2)
C1A C2A 1.518(2)
C1A H1A 1.0000
C2A N2A 1.480(2)
C2A C3A 1.523(2)
C2A H2A 1.0000
C3A O3A 1.438(2)
C3A C4A 1.529(2)
C3A H3A 1.0000
C4A O4A 1.450(2)
C4A C5A 1.526(2)
C4A H4A 1.0000
C5A O1A 1.453(2)
C5A C6A 1.513(3)
C5A H5A 1.0000
C6A H6A1 0.9800
C6A H6A2 0.9800
C6A H6A3 0.9800
C7A O7A 1.199(2)
C7A O3A 1.362(2)
C7A C8A 1.495(3)
C8A H8A1 0.9800
C8A H8A2 0.9800
C8A H8A3 0.9800
C9A O8A 1.210(2)
C9A O4A 1.357(2)
C9A C10A 1.491(3)
C10A H10A 0.9800
C10A H10B 0.9800
C10A H10C 0.9800
C1B O1B 1.383(2)
C1B O2B 1.456(2)
C1B C2B 1.536(2)
C1B H1B 1.0000
C2B N2B 1.474(2)
C2B C3B 1.527(2)
C2B H2B 1.0000
C3B O3B 1.440(2)
C3B C4B 1.532(2)
C3B H3B 1.0000
C4B O4B 1.445(2)
C4B C5B 1.524(2)
C4B H4B 1.0000
C5B O1B 1.459(2)
C5B C6B 1.516(3)
C5B H5B 1.0000
C6B H6B1 0.9800
C6B H6B2 0.9800
C6B H6B3 0.9800
C7B O7B 1.197(2)
C7B O3B 1.366(2)
C7B C8B 1.495(3)
C8B H8B1 0.9800
C8B H8B2 0.9800
C8B H8B3 0.9800
C9B O8B 1.197(2)
C9B O4B 1.365(2)
C9B C10B 1.502(3)
C10B H10D 0.9800
C10B H10E 0.9800
C10B H10F 0.9800
N1A O6A 1.199(2)
N1A O5A 1.202(2)
N1A O2A 1.4158(19)
N2A N3A 1.236(2)
N3A N4A 1.125(2)
N1B O5B 1.198(2)
N1B O6B 1.204(2)
N1B O2B 1.4156(19)
N2B N3B 1.240(2)
N3B N4B 1.124(3)

loop_
_geom_hbond_atom_site_label_D
_geom_hbond_atom_site_label_H
_geom_hbond_atom_site_label_A
_geom_hbond_site_symmetry_A
_geom_hbond_distance_DH
_geom_hbond_distance_HA
_geom_hbond_distance_DA
_geom_hbond_angle_DHA
C10A H10C O5A 4_567 0.98 2.42 3.305(3) 149.6
C8A H8A3 O1B 3_656 0.98 2.52 3.344(2) 141.8
C5B H5B N4B 1_455 1.00 2.50 3.403(3) 149.8
C4B H4B O8B . 1.00 2.33 2.706(2) 101.1
C3B H3B O2A . 1.00 2.52 3.515(2) 174.3
C3A H3A O2B . 1.00 2.40 3.390(2) 172.7
C2B H2B O4B . 1.00 2.47 2.838(2) 101.1
C2A H2A O5A 4_567 1.00 2.54 3.529(2) 172.6

loop_
_geom_torsion_atom_site_label_1
_geom_torsion_atom_site_label_2
_geom_torsion_atom_site_label_3
_geom_torsion_atom_site_label_4
_geom_torsion
O1A C1A C2A N2A -177.50(14)
O2A C1A C2A N2A -56.15(17)
O1A C1A C2A C3A -56.49(19)
O2A C1A C2A C3A 64.86(16)
N2A C2A C3A O3A -64.30(17)
C1A C2A C3A O3A 177.64(13)
N2A C2A C3A C4A 173.77(14)
C1A C2A C3A C4A 55.71(18)
O3A C3A C4A O4A -53.14(18)
C2A C3A C4A O4A 64.59(18)
O3A C3A C4A C5A -172.32(14)
C2A C3A C4A C5A -54.59(19)
O4A C4A C5A O1A -67.51(17)
C3A C4A C5A O1A 53.00(19)
O4A C4A C5A C6A 52.77(19)
C3A C4A C5A C6A 173.28(15)
O1B C1B C2B N2B -179.13(14)
O2B C1B C2B N2B -57.80(17)
O1B C1B C2B C3B -56.22(19)
O2B C1B C2B C3B 65.10(17)
N2B C2B C3B O3B -61.27(18)
C1B C2B C3B O3B 178.14(13)
N2B C2B C3B C4B 178.85(14)
C1B C2B C3B C4B 58.26(18)
O3B C3B C4B O4B -56.78(17)
C2B C3B C4B O4B 59.97(17)
O3B C3B C4B C5B -175.58(14)
C2B C3B C4B C5B -58.83(18)
O4B C4B C5B O1B -62.93(18)
C3B C4B C5B O1B 55.12(18)
O4B C4B C5B C6B 57.07(19)
C3B C4B C5B C6B 175.12(15)
C1A C2A N2A N3A -157.79(16)
C3A C2A N2A N3A 82.4(2)
C3B C2B N2B N3B 99.33(19)
C1B C2B N2B N3B -140.00(17)
O2A C1A O1A C5A -61.11(19)
C2A C1A O1A C5A 56.80(19)
C6A C5A O1A C1A -179.81(14)
C4A C5A O1A C1A -55.36(19)
O6A N1A O2A C1A 176.94(15)
O5A N1A O2A C1A -3.3(2)
O1A C1A O2A N1A -88.22(17)
C2A C1A O2A N1A 150.01(14)
O7A C7A O3A C3A 5.9(2)
C8A C7A O3A C3A -173.41(14)
C2A C3A O3A C7A 155.22(14)
C4A C3A O3A C7A -84.75(18)
O8A C9A O4A C4A -4.0(3)
C10A C9A O4A C4A 174.42(16)
C5A C4A O4A C9A -147.08(16)
C3A C4A O4A C9A 92.88(18)
O2B C1B O1B C5B -62.93(18)
C2B C1B O1B C5B 54.51(19)
C6B C5B O1B C1B -178.66(15)
C4B C5B O1B C1B -54.18(19)
O5B N1B O2B C1B -2.9(2)
O6B N1B O2B C1B 177.26(15)
O1B C1B O2B N1B -80.51(17)
C2B C1B O2B N1B 157.57(14)
O7B C7B O3B C3B 0.4(3)
C8B C7B O3B C3B -179.70(15)
C2B C3B O3B C7B 160.42(14)
C4B C3B O3B C7B -81.68(18)
O8B C9B O4B C4B 8.5(3)
C10B C9B O4B C4B -170.63(15)
C5B C4B O4B C9B -147.23(15)
C3B C4B O4B C9B 94.07(17)
